data_7133897
loop_
_publ_author_name
'Bharathi, Kabali Divya'
'Mohanakrishnan, Arasambattu K.'

_publ_section_title
;
 Serendipitous synthesis of phenanthrene derivatives by exploiting
 electrocyclization during thermolysis of Diels-Alder intermediate
 dihydrodibenzothiophene-<i>S</i>,<i>S</i>-dioxides.
;
_journal_issue 92
_journal_name_full 'Chemical communications (Cambridge, England)'
_journal_page_first 13590
_journal_page_last 13593
_journal_paper_doi 10.1039/d4cc04572f
_journal_volume 60
_journal_year 2024
_chemical_formula_moiety 'C76 H56 O4'
_chemical_formula_sum 'C76 H56 O4'
_chemical_formula_weight 1033.20
_space_group_crystal_system triclinic
_space_group_IT_number 2
_space_group_name_Hall '-P 1'
_space_group_name_H-M_alt 'P -1'
_atom_sites_solution_hydrogens geom
_audit_creation_method SHELXL-2019/3
_audit_update_record
;
2024-08-02 deposited with the CCDC.	2024-10-25 downloaded from the CCDC.
;
_cell_angle_alpha 91.638(2)
_cell_angle_beta 102.362(2)
_cell_angle_gamma 91.987(2)
_cell_formula_units_Z 2
_cell_length_a 12.1839(9)
_cell_length_b 13.8850(10)
_cell_length_c 16.4844(12)
_cell_measurement_reflns_used 1234
_cell_measurement_temperature 304(2)
_cell_measurement_theta_max 20.02
_cell_measurement_theta_min 2.42
_cell_volume 2720.6(3)
_computing_cell_refinement 'APEX2/SAINT (Bruker, 2004)'
_computing_data_collection 'APEX2 (Bruker, 2004)'
_computing_data_reduction 'SAINT/XPREP (Bruker, 2004)'
_computing_molecular_graphics 'ORTEP3 (Farrugia, 1997) and Mercury (Bruno et al., 2002)'
_computing_publication_material 'SHELXL-2018/3 (Sheldrick, 2018)'
_computing_structure_refinement 'SHELXL-2019/2 (Sheldrick, 2019)'
_computing_structure_solution 'SHELXT 2018/2 (Sheldrick, 2018)'
_diffrn_ambient_temperature 304(2)
_diffrn_measured_fraction_theta_full 0.990
_diffrn_measured_fraction_theta_max 0.990
_diffrn_measurement_device_type 'Bruker axs kappa apex2 CCD Diffractometer'
_diffrn_measurement_method '\w and \f scan'
_diffrn_radiation_type MoK\a
_diffrn_radiation_wavelength 0.71073
_diffrn_reflns_av_R_equivalents 0.1510
_diffrn_reflns_av_unetI/netI 0.0709
_diffrn_reflns_Laue_measured_fraction_full 0.990
_diffrn_reflns_Laue_measured_fraction_max 0.990
_diffrn_reflns_limit_h_max 14
_diffrn_reflns_limit_h_min -14
_diffrn_reflns_limit_k_max 16
_diffrn_reflns_limit_k_min -16
_diffrn_reflns_limit_l_max 19
_diffrn_reflns_limit_l_min -19
_diffrn_reflns_number 106815
_diffrn_reflns_point_group_measured_fraction_full 0.990
_diffrn_reflns_point_group_measured_fraction_max 0.990
_diffrn_reflns_theta_full 25.242
_diffrn_reflns_theta_max 25.248
_diffrn_reflns_theta_min 2.532
_diffrn_source 'fine-focus sealed tube'
_exptl_absorpt_coefficient_mu 0.076
_exptl_absorpt_correction_T_max 0.996
_exptl_absorpt_correction_T_min 0.979
_exptl_absorpt_correction_type multi-scan
_exptl_absorpt_process_details 'SADABS (Bruker, 2004)'
_exptl_crystal_colour colourless
_exptl_crystal_density_diffrn 1.261
_exptl_crystal_description block
_exptl_crystal_F_000 1088
_exptl_crystal_size_max 0.284
_exptl_crystal_size_mid 0.221
_exptl_crystal_size_min 0.058
_refine_diff_density_max 0.186
_refine_diff_density_min -0.227
_refine_diff_density_rms 0.054
_refine_ls_extinction_method none
_refine_ls_goodness_of_fit_ref 1.072
_refine_ls_hydrogen_treatment constr
_refine_ls_matrix_type full
_refine_ls_number_parameters 721
_refine_ls_number_reflns 9759
_refine_ls_number_restraints 0
_refine_ls_restrained_S_all 1.072
_refine_ls_R_factor_all 0.1243
_refine_ls_R_factor_gt 0.0581
_refine_ls_shift/su_max 0.000
_refine_ls_shift/su_mean 0.000
_refine_ls_structure_factor_coef Fsqd
_refine_ls_weighting_details 'w=1/[\s^2^(Fo^2^)+(0.0959P)^2^+0.1102P] where P=(Fo^2^+2Fc^2^)/3'
_refine_ls_weighting_scheme calc
_refine_ls_wR_factor_gt 0.1444
_refine_ls_wR_factor_ref 0.1905
_reflns_Friedel_coverage 0.000
_reflns_Friedel_fraction_full 0.998
_reflns_Friedel_fraction_max 0.996
_reflns_number_gt 5581
_reflns_number_total 9759
_reflns_threshold_expression 'I > 2\s(I)'
_cod_data_source_file d4cc04572f2.cif
_cod_data_source_block shelx_CCDC2
_cod_depositor_comments 'Adding full bibliography for 7133895--7133899.cif.'
_cod_database_code 7133897
_shelx_shelxl_version_number 2019/3
_shelx_space_group_comment
;
The symmetry employed for this shelxl refinement is uniquely defined
by the following loop, which should always be used as a source of
symmetry information in preference to the above space-group names.
They are only intended as comments.
;
_shelx_estimated_absorpt_t_min 0.979
_shelx_estimated_absorpt_t_max 0.996

loop_
_space_group_symop_operation_xyz
'x, y, z'
'-x, -y, -z'

loop_
_atom_site_label
_atom_site_type_symbol
_atom_site_fract_x
_atom_site_fract_y
_atom_site_fract_z
_atom_site_U_iso_or_equiv
_atom_site_adp_type
_atom_site_occupancy
_atom_site_site_symmetry_order
_atom_site_calc_flag
_atom_site_refinement_flags_posn
_atom_site_refinement_flags_adp
_atom_site_refinement_flags_occupancy
_atom_site_disorder_assembly
_atom_site_disorder_group
C001 C 0.1656(2) 0.89812(18) 0.01361(17) 0.0370(7) Uani 1 1 d . . . . .
O2 O -0.12118(18) 0.61248(15) 0.02194(14) 0.0594(6) Uani 1 1 d . . . . .
C002 C 0.3253(2) 0.44074(19) -0.40530(17) 0.0406(7) Uani 1 1 d . . . . .
O3 O 0.09044(19) 0.52893(15) -0.57972(15) 0.0648(6) Uani 1 1 d . . . . .
C003 C 0.3139(2) 0.63670(19) -0.36363(17) 0.0392(7) Uani 1 1 d . . . . .
O1 O 0.1347(2) 0.92277(15) -0.51575(15) 0.0727(7) Uani 1 1 d . . . . .
C004 C 0.1319(2) 0.96192(19) -0.13037(17) 0.0395(7) Uani 1 1 d . . . . .
C005 C 0.3730(2) 0.39784(19) -0.25428(17) 0.0398(7) Uani 1 1 d . . . . .
C006 C 0.2560(2) 0.97551(19) 0.03604(17) 0.0399(7) Uani 1 1 d . . . . .
O4 O 0.2623(2) 0.56248(17) 0.26300(16) 0.0768(7) Uani 1 1 d . . . . .
C007 C 0.1990(2) 0.8372(2) 0.16075(18) 0.0410(7) Uani 1 1 d . . . . .
C008 C 0.2786(2) 0.50419(19) -0.46382(18) 0.0428(7) Uani 1 1 d . . . . .
H008 H 0.256938 0.482152 -0.518947 0.051 Uiso 1 1 calc R U . . .
C009 C 0.2622(2) 0.60064(19) -0.44437(17) 0.0399(7) Uani 1 1 d . . . . .
C010 C 0.4590(3) 0.5822(2) -0.15010(19) 0.0491(8) Uani 1 1 d . . . . .
H010 H 0.516874 0.549678 -0.166091 0.059 Uiso 1 1 calc R U . . .
C011 C 0.3453(2) 0.56985(19) -0.29952(17) 0.0396(7) Uani 1 1 d . . . . .
C012 C 0.0581(2) 0.6712(2) 0.09992(19) 0.0445(7) Uani 1 1 d . . . . .
C013 C 0.1909(2) 0.6644(2) -0.50152(17) 0.0412(7) Uani 1 1 d . . . . .
C014 C 0.1436(2) 0.83054(19) 0.07213(17) 0.0372(7) Uani 1 1 d . . . . .
C015 C -0.0338(2) 0.7998(2) -0.18512(18) 0.0438(7) Uani 1 1 d . . . . .
C016 C 0.3442(2) 0.3405(2) -0.43260(17) 0.0419(7) Uani 1 1 d . . . . .
C017 C 0.0653(2) 0.75256(19) 0.04455(18) 0.0391(7) Uani 1 1 d . . . . .
C018 C 0.2939(2) 0.80362(19) -0.41672(18) 0.0420(7) Uani 1 1 d . . . . .
C019 C 0.2091(2) 0.7522(2) 0.20702(19) 0.0448(7) Uani 1 1 d . . . . .
C020 C 0.2020(2) 0.7658(2) -0.48455(18) 0.0428(7) Uani 1 1 d . . . . .
C021 C 0.2970(3) 0.3791(2) -0.20478(19) 0.0477(8) Uani 1 1 d . . . . .
H021 H 0.233329 0.415419 -0.209875 0.057 Uiso 1 1 calc R U . . .
C022 C 0.1077(2) 0.88962(19) -0.06990(17) 0.0371(7) Uani 1 1 d . . . . .
C023 C 0.0271(2) 0.81400(19) -0.09632(18) 0.0403(7) Uani 1 1 d . . . . .
C024 C 0.0567(3) 1.0333(2) -0.15444(19) 0.0514(8) Uani 1 1 d . . . . .
H024 H -0.009209 1.034222 -0.134647 0.062 Uiso 1 1 calc R U . . .
C025 C 0.3633(2) 0.60192(19) -0.20983(17) 0.0396(7) Uani 1 1 d . . . . .
C026 C 0.1460(3) 0.6637(2) 0.17015(19) 0.0474(8) Uani 1 1 d . . . . .
C027 C 0.1247(3) 0.8255(2) -0.5342(2) 0.0533(8) Uani 1 1 d . . . . .
C028 C -0.0263(3) 0.5957(2) 0.0816(2) 0.0487(8) Uani 1 1 d . . . . .
C029 C 0.3677(3) 0.9508(2) 0.06144(19) 0.0512(8) Uani 1 1 d . . . . .
H029 H 0.384730 0.886025 0.065065 0.061 Uiso 1 1 calc R U . . .
C030 C 0.0082(2) 0.7480(2) -0.03940(18) 0.0429(7) Uani 1 1 d . . . . .
H030 H -0.044907 0.697888 -0.057355 0.051 Uiso 1 1 calc R U . . .
C031 C 0.4680(3) 0.3429(2) -0.24437(19) 0.0492(8) Uani 1 1 d . . . . .
H031 H 0.520680 0.354708 -0.276643 0.059 Uiso 1 1 calc R U . . .
C032 C 0.4200(3) 0.3266(2) -0.4839(2) 0.0539(8) Uani 1 1 d . . . . .
H032 H 0.457807 0.379429 -0.500449 0.065 Uiso 1 1 calc R U . . .
C033 C 0.2369(2) 0.9258(2) 0.20303(18) 0.0467(7) Uani 1 1 d . . . . .
H033 H 0.225676 0.982512 0.174186 0.056 Uiso 1 1 calc R U . . .
C034 C 0.3427(2) 0.74094(19) -0.35430(17) 0.0407(7) Uani 1 1 d . . . . .
C035 C 0.4287(3) 0.9309(2) -0.3530(2) 0.0549(8) Uani 1 1 d . . . . .
H035 H 0.457130 0.993985 -0.353046 0.066 Uiso 1 1 calc R U . . .
C036 C 0.3492(2) 0.47140(19) -0.31982(17) 0.0398(7) Uani 1 1 d . . . . .
C037 C 0.2478(3) 1.0292(3) -0.2168(2) 0.0607(9) Uani 1 1 d . . . . .
H037 H 0.312003 1.027239 -0.238720 0.073 Uiso 1 1 calc R U . . .
C038 C 0.4764(3) 0.8706(2) -0.2916(2) 0.0539(8) Uani 1 1 d . . . . .
H038 H 0.537012 0.892442 -0.249889 0.065 Uiso 1 1 calc R U . . .
C039 C 0.3846(3) 0.6581(2) -0.0431(2) 0.0590(9) Uani 1 1 d . . . . .
H039 H 0.391750 0.677054 0.012386 0.071 Uiso 1 1 calc R U . . .
C040 C 0.0238(3) 0.7945(2) -0.24959(19) 0.0524(8) Uani 1 1 d . . . . .
H040 H 0.101804 0.802393 -0.237616 0.063 Uiso 1 1 calc R U . . .
C041 C 0.0782(3) 1.1028(2) -0.2072(2) 0.0641(10) Uani 1 1 d . . . . .
H041 H 0.027760 1.151363 -0.221920 0.077 Uiso 1 1 calc R U . . .
C042 C -0.0330(4) 0.7778(2) -0.3307(2) 0.0648(10) Uani 1 1 d . . . . .
H042 H 0.006682 0.773637 -0.372834 0.078 Uiso 1 1 calc R U . . .
C043 C 0.3065(3) 0.8470(3) 0.3286(2) 0.0633(9) Uani 1 1 d . . . . .
H043 H 0.346214 0.849440 0.383541 0.076 Uiso 1 1 calc R U . . .
C044 C 0.3143(3) 0.3067(2) -0.14760(19) 0.0552(8) Uani 1 1 d . . . . .
H044 H 0.262290 0.294544 -0.114935 0.066 Uiso 1 1 calc R U . . .
C045 C 0.4392(3) 0.2340(3) -0.5105(2) 0.0634(10) Uani 1 1 d . . . . .
H045 H 0.490247 0.225233 -0.544461 0.076 Uiso 1 1 calc R U . . .
C046 C 0.2785(3) 0.6496(2) -0.18325(19) 0.0471(8) Uani 1 1 d . . . . .
H046 H 0.213305 0.662814 -0.221515 0.057 Uiso 1 1 calc R U . . .
C047 C 0.2273(3) 0.9602(2) -0.1628(2) 0.0502(8) Uani 1 1 d . . . . .
H047 H 0.278232 0.911992 -0.148119 0.060 Uiso 1 1 calc R U . . .
C048 C 0.2895(3) 0.6780(2) -0.1006(2) 0.0547(8) Uani 1 1 d . . . . .
H048 H 0.232240 0.710630 -0.083972 0.066 Uiso 1 1 calc R U . . .
C049 C 0.2647(3) 0.7597(3) 0.2905(2) 0.0569(9) Uani 1 1 d . . . . .
H049 H 0.273749 0.704244 0.321146 0.068 Uiso 1 1 calc R U . . .
C050 C 0.4334(3) 0.7778(2) -0.29288(19) 0.0491(8) Uani 1 1 d . . . . .
H050 H 0.465839 0.737632 -0.251010 0.059 Uiso 1 1 calc R U . . .
C051 C 0.2331(3) 1.0725(2) 0.03061(19) 0.0539(8) Uani 1 1 d . . . . .
H051 H 0.159151 1.090831 0.014263 0.065 Uiso 1 1 calc R U . . .
C052 C 0.1636(3) 0.5720(2) 0.2065(2) 0.0562(9) Uani 1 1 d . . . . .
C053 C 0.0301(3) 0.6872(3) -0.6133(2) 0.0638(9) Uani 1 1 d . . . . .
H053 H -0.026509 0.661780 -0.656481 0.077 Uiso 1 1 calc R U . . .
C054 C 0.3396(3) 0.8981(2) -0.4139(2) 0.0504(8) Uani 1 1 d . . . . .
H054 H 0.308250 0.939837 -0.454848 0.060 Uiso 1 1 calc R U . . .
C055 C 0.2887(3) 0.2602(2) -0.41071(19) 0.0525(8) Uani 1 1 d . . . . .
H055 H 0.236753 0.268198 -0.377375 0.063 Uiso 1 1 calc R U . . .
C056 C 0.2894(3) 0.9310(2) 0.2851(2) 0.0555(8) Uani 1 1 d . . . . .
H056 H 0.313601 0.990420 0.311517 0.067 Uiso 1 1 calc R U . . .
C057 C 0.4086(3) 0.2532(2) -0.1393(2) 0.0578(9) Uani 1 1 d . . . . .
H057 H 0.420358 0.204572 -0.101125 0.069 Uiso 1 1 calc R U . . .
C058 C 0.0404(3) 0.7861(3) -0.5967(2) 0.0654(10) Uani 1 1 d . . . . .
H058 H -0.010261 0.826197 -0.628330 0.079 Uiso 1 1 calc R U . . .
C059 C 0.3205(4) 1.1428(2) 0.0496(2) 0.0706(11) Uani 1 1 d . . . . .
H059 H 0.304963 1.207819 0.045120 0.085 Uiso 1 1 calc R U . . .
C060 C 0.1024(3) 0.6267(2) -0.56668(19) 0.0489(8) Uani 1 1 d . . . . .
C061 C 0.1736(3) 1.1007(3) -0.2383(2) 0.0645(10) Uani 1 1 d . . . . .
H061 H 0.188061 1.147943 -0.273934 0.077 Uiso 1 1 calc R U . . .
C062 C 0.3084(3) 0.1684(2) -0.4371(2) 0.0624(10) Uani 1 1 d . . . . .
H062 H 0.270792 0.115257 -0.421022 0.075 Uiso 1 1 calc R U . . .
C063 C -0.0152(3) 0.4887(3) -0.6224(2) 0.0707(10) Uani 1 1 d . . . . .
H06A H -0.011482 0.419900 -0.627058 0.106 Uiso 1 1 calc R U . . .
H06B H -0.071608 0.504736 -0.592122 0.106 Uiso 1 1 calc R U . . .
H06C H -0.034156 0.514273 -0.676887 0.106 Uiso 1 1 calc R U . . .
C064 C 0.4691(3) 0.6101(2) -0.0679(2) 0.0574(9) Uani 1 1 d . . . . .
H064 H 0.533444 0.596272 -0.029000 0.069 Uiso 1 1 calc R U . . .
C065 C -0.2069(3) 0.7741(3) -0.2877(3) 0.0691(10) Uani 1 1 d . . . . .
H065 H -0.285077 0.768527 -0.300452 0.083 Uiso 1 1 calc R U . . .
C066 C -0.1502(3) 0.7892(2) -0.2062(2) 0.0593(9) Uani 1 1 d . . . . .
H066 H -0.190851 0.792263 -0.164530 0.071 Uiso 1 1 calc R U . . .
C067 C 0.4852(3) 0.2713(2) -0.1873(2) 0.0589(9) Uani 1 1 d . . . . .
H067 H 0.549075 0.235217 -0.181427 0.071 Uiso 1 1 calc R U . . .
C068 C 0.3839(3) 0.1557(2) -0.4873(2) 0.0653(10) Uani 1 1 d . . . . .
H068 H 0.397227 0.094055 -0.505447 0.078 Uiso 1 1 calc R U . . .
C069 C -0.0121(3) 0.5116(2) 0.1233(2) 0.0609(9) Uani 1 1 d . . . . .
H069 H -0.068170 0.462858 0.111668 0.073 Uiso 1 1 calc R U . . .
C070 C 0.0768(4) 0.9860(3) -0.5777(3) 0.0878(13) Uani 1 1 d . . . . .
H07A H 0.090499 1.051771 -0.557308 0.132 Uiso 1 1 calc R U . . .
H07B H 0.103992 0.977899 -0.627874 0.132 Uiso 1 1 calc R U . . .
H07C H -0.002519 0.970394 -0.588950 0.132 Uiso 1 1 calc R U . . .
C071 C 0.0856(3) 0.4982(2) 0.1831(2) 0.0631(10) Uani 1 1 d . . . . .
H071 H 0.097574 0.438576 0.207080 0.076 Uiso 1 1 calc R U . . .
C072 C 0.4531(3) 1.0200(3) 0.0812(2) 0.0682(10) Uani 1 1 d . . . . .
H072 H 0.526953 1.002078 0.098931 0.082 Uiso 1 1 calc R U . . .
C073 C 0.4298(4) 1.1154(3) 0.0749(2) 0.0764(12) Uani 1 1 d . . . . .
H073 H 0.488044 1.162065 0.087744 0.092 Uiso 1 1 calc R U . . .
C074 C -0.2050(3) 0.5363(3) -0.0012(2) 0.0700(10) Uani 1 1 d . . . . .
H07D H -0.265871 0.557840 -0.042974 0.105 Uiso 1 1 calc R U . . .
H07E H -0.172688 0.481730 -0.022895 0.105 Uiso 1 1 calc R U . . .
H07F H -0.232859 0.518012 0.046642 0.105 Uiso 1 1 calc R U . . .
C075 C -0.1488(4) 0.7673(3) -0.3495(2) 0.0740(11) Uani 1 1 d . . . . .
H075 H -0.187110 0.755668 -0.404249 0.089 Uiso 1 1 calc R U . . .
C076 C 0.2904(4) 0.4701(3) 0.2929(3) 0.0905(13) Uani 1 1 d . . . . .
H07G H 0.361506 0.474794 0.331869 0.136 Uiso 1 1 calc R U . . .
H07H H 0.233436 0.445679 0.320008 0.136 Uiso 1 1 calc R U . . .
H07I H 0.295465 0.427245 0.247285 0.136 Uiso 1 1 calc R U . . .

loop_
_atom_site_aniso_label
_atom_site_aniso_U_11
_atom_site_aniso_U_22
_atom_site_aniso_U_33
_atom_site_aniso_U_23
_atom_site_aniso_U_13
_atom_site_aniso_U_12
C001 0.0343(15) 0.0356(15) 0.0423(17) 0.0027(13) 0.0100(13) 0.0030(12)
O2 0.0507(14) 0.0578(14) 0.0688(16) 0.0023(12) 0.0133(12) -0.0152(11)
C002 0.0442(16) 0.0396(16) 0.0389(17) 0.0044(13) 0.0105(14) 0.0042(13)
O3 0.0634(15) 0.0488(13) 0.0706(16) 0.0013(11) -0.0100(12) -0.0039(11)
C003 0.0423(16) 0.0394(16) 0.0357(17) 0.0049(13) 0.0071(13) 0.0037(13)
O1 0.0838(17) 0.0478(14) 0.0783(18) 0.0110(12) -0.0053(14) 0.0210(12)
C004 0.0378(16) 0.0420(16) 0.0370(16) 0.0027(13) 0.0047(13) 0.0002(13)
C005 0.0518(18) 0.0340(15) 0.0318(16) 0.0023(12) 0.0050(14) 0.0024(13)
C006 0.0467(17) 0.0410(16) 0.0324(16) 0.0024(12) 0.0102(13) -0.0029(13)
O4 0.0811(18) 0.0622(15) 0.0811(18) 0.0285(13) 0.0003(15) 0.0053(13)
C007 0.0369(16) 0.0444(17) 0.0438(18) 0.0015(14) 0.0133(14) -0.0002(13)
C008 0.0540(18) 0.0408(16) 0.0331(16) 0.0029(13) 0.0074(14) 0.0043(14)
C009 0.0430(16) 0.0409(16) 0.0359(17) 0.0081(13) 0.0076(14) 0.0021(13)
C010 0.0494(18) 0.0504(18) 0.0458(19) 0.0017(14) 0.0057(15) 0.0072(15)
C011 0.0413(16) 0.0408(16) 0.0368(17) 0.0063(13) 0.0072(13) 0.0053(13)
C012 0.0479(18) 0.0412(17) 0.0475(19) 0.0009(14) 0.0177(15) 0.0000(14)
C013 0.0446(17) 0.0439(17) 0.0358(16) 0.0095(13) 0.0089(14) 0.0029(13)
C014 0.0351(15) 0.0384(15) 0.0393(17) 0.0023(13) 0.0105(13) 0.0032(13)
C015 0.0459(18) 0.0381(16) 0.0434(18) 0.0024(13) 0.0008(15) 0.0007(13)
C016 0.0500(17) 0.0388(16) 0.0364(17) 0.0025(13) 0.0069(14) 0.0067(14)
C017 0.0383(16) 0.0360(15) 0.0446(18) 0.0016(13) 0.0130(14) 0.0006(13)
C018 0.0481(17) 0.0387(16) 0.0415(17) 0.0072(13) 0.0134(15) 0.0067(14)
C019 0.0427(17) 0.0500(18) 0.0435(18) 0.0066(14) 0.0125(14) 0.0021(14)
C020 0.0461(17) 0.0414(17) 0.0417(17) 0.0083(13) 0.0095(15) 0.0057(14)
C021 0.0545(19) 0.0454(17) 0.0451(18) 0.0064(14) 0.0136(16) 0.0063(15)
C022 0.0332(15) 0.0385(15) 0.0401(17) 0.0049(13) 0.0081(13) 0.0057(13)
C023 0.0360(16) 0.0402(16) 0.0440(18) 0.0014(14) 0.0070(14) 0.0015(13)
C024 0.0455(18) 0.0569(19) 0.053(2) 0.0106(16) 0.0107(16) 0.0106(15)
C025 0.0463(17) 0.0315(14) 0.0402(17) 0.0047(12) 0.0071(14) 0.0026(13)
C026 0.0538(19) 0.0471(18) 0.0461(19) 0.0086(15) 0.0206(16) 0.0007(15)
C027 0.059(2) 0.0435(18) 0.058(2) 0.0146(16) 0.0108(18) 0.0105(16)
C028 0.0498(19) 0.0453(18) 0.055(2) 0.0028(15) 0.0202(17) -0.0058(15)
C029 0.0438(18) 0.063(2) 0.0454(19) 0.0045(15) 0.0079(15) -0.0055(16)
C030 0.0386(16) 0.0399(16) 0.0493(19) -0.0020(14) 0.0092(14) -0.0033(13)
C031 0.0494(18) 0.0529(18) 0.0460(19) 0.0074(15) 0.0100(15) 0.0092(15)
C032 0.062(2) 0.0484(19) 0.055(2) 0.0034(15) 0.0186(17) 0.0066(16)
C033 0.0465(18) 0.0520(19) 0.0432(19) 0.0031(15) 0.0136(15) -0.0034(15)
C034 0.0481(17) 0.0396(16) 0.0351(16) 0.0014(13) 0.0105(14) 0.0021(13)
C035 0.066(2) 0.0367(17) 0.061(2) -0.0008(16) 0.0124(19) -0.0025(16)
C036 0.0424(16) 0.0406(16) 0.0371(17) 0.0063(13) 0.0086(13) 0.0071(13)
C037 0.053(2) 0.081(2) 0.049(2) 0.0124(18) 0.0150(17) -0.0077(18)
C038 0.063(2) 0.051(2) 0.0453(19) -0.0031(15) 0.0075(16) -0.0059(16)
C039 0.077(2) 0.056(2) 0.0415(19) -0.0064(15) 0.0109(19) -0.0137(18)
C040 0.058(2) 0.0477(18) 0.049(2) 0.0008(15) 0.0041(17) 0.0049(15)
C041 0.074(2) 0.059(2) 0.059(2) 0.0238(18) 0.010(2) 0.0137(18)
C042 0.091(3) 0.055(2) 0.046(2) 0.0024(16) 0.012(2) 0.004(2)
C043 0.060(2) 0.086(3) 0.040(2) 0.0051(19) 0.0046(17) -0.0110(19)
C044 0.071(2) 0.0536(19) 0.0437(19) 0.0067(15) 0.0195(17) -0.0041(17)
C045 0.069(2) 0.069(2) 0.059(2) -0.0034(18) 0.0274(19) 0.0200(19)
C046 0.0521(18) 0.0427(17) 0.0467(19) 0.0051(14) 0.0098(15) 0.0072(14)
C047 0.0434(18) 0.0540(19) 0.054(2) 0.0064(15) 0.0118(15) 0.0024(14)
C048 0.063(2) 0.0482(18) 0.058(2) -0.0036(16) 0.0247(19) -0.0004(16)
C049 0.061(2) 0.066(2) 0.044(2) 0.0141(17) 0.0079(17) 0.0006(17)
C050 0.058(2) 0.0475(19) 0.0394(18) 0.0038(14) 0.0059(16) -0.0030(15)
C051 0.072(2) 0.0436(18) 0.0456(19) 0.0050(15) 0.0127(17) -0.0020(17)
C052 0.065(2) 0.053(2) 0.052(2) 0.0125(16) 0.0142(18) 0.0024(18)
C053 0.059(2) 0.062(2) 0.061(2) 0.0116(18) -0.0102(18) -0.0014(17)
C054 0.062(2) 0.0365(17) 0.053(2) 0.0074(14) 0.0127(17) 0.0069(15)
C055 0.065(2) 0.0481(19) 0.0469(19) 0.0019(15) 0.0169(17) 0.0039(16)
C056 0.059(2) 0.064(2) 0.041(2) -0.0026(16) 0.0105(17) -0.0119(17)
C057 0.079(2) 0.0464(19) 0.046(2) 0.0158(15) 0.0058(18) 0.0062(18)
C058 0.057(2) 0.064(2) 0.066(2) 0.0198(19) -0.0093(19) 0.0102(18)
C059 0.119(4) 0.0417(19) 0.052(2) -0.0018(16) 0.026(2) -0.018(2)
C060 0.0517(19) 0.0454(18) 0.0468(19) 0.0079(15) 0.0044(16) -0.0007(15)
C061 0.074(3) 0.065(2) 0.052(2) 0.0222(17) 0.0065(19) -0.010(2)
C062 0.095(3) 0.0410(18) 0.051(2) 0.0048(15) 0.015(2) 0.0022(18)
C063 0.067(2) 0.069(2) 0.071(3) -0.0057(19) 0.007(2) -0.0128(19)
C064 0.060(2) 0.059(2) 0.046(2) 0.0043(16) -0.0062(17) 0.0002(17)
C065 0.059(2) 0.067(2) 0.069(3) -0.001(2) -0.011(2) -0.0047(18)
C066 0.055(2) 0.063(2) 0.055(2) -0.0006(17) 0.0025(18) 0.0000(17)
C067 0.064(2) 0.057(2) 0.056(2) 0.0192(17) 0.0084(18) 0.0191(17)
C068 0.096(3) 0.046(2) 0.056(2) -0.0003(17) 0.017(2) 0.020(2)
C069 0.077(3) 0.0446(19) 0.067(2) 0.0005(17) 0.030(2) -0.0162(17)
C070 0.108(3) 0.056(2) 0.095(3) 0.028(2) 0.004(3) 0.030(2)
C071 0.082(3) 0.047(2) 0.066(2) 0.0155(17) 0.026(2) 0.0028(19)
C072 0.054(2) 0.094(3) 0.056(2) -0.003(2) 0.0130(18) -0.020(2)
C073 0.090(3) 0.087(3) 0.051(2) -0.007(2) 0.021(2) -0.043(3)
C074 0.061(2) 0.066(2) 0.083(3) -0.013(2) 0.022(2) -0.0237(18)
C075 0.094(3) 0.064(2) 0.050(2) 0.0039(18) -0.015(2) 0.000(2)
C076 0.108(3) 0.071(3) 0.094(3) 0.035(2) 0.018(3) 0.023(2)

loop_
_atom_type_symbol
_atom_type_description
_atom_type_scat_dispersion_real
_atom_type_scat_dispersion_imag
_atom_type_scat_source
C C 0.0033 0.0016 'International Tables Vol C Tables 4.2.6.8 and 6.1.1.4'
H H 0.0000 0.0000 'International Tables Vol C Tables 4.2.6.8 and 6.1.1.4'
O O 0.0106 0.0060 'International Tables Vol C Tables 4.2.6.8 and 6.1.1.4'

loop_
_geom_angle_atom_site_label_1
_geom_angle_atom_site_label_2
_geom_angle_atom_site_label_3
_geom_angle
_geom_angle_site_symmetry_1
_geom_angle_site_symmetry_3
_geom_angle_publ_flag
C022 C001 C014 120.6(3) . . ?
C022 C001 C006 117.2(2) . . ?
C014 C001 C006 122.1(2) . . ?
C028 O2 C074 118.4(3) . . ?
C008 C002 C036 118.8(2) . . ?
C008 C002 C016 119.0(3) . . ?
C036 C002 C016 122.1(2) . . ?
C060 O3 C063 118.5(2) . . ?
C009 C003 C011 118.6(2) . . ?
C009 C003 C034 116.7(2) . . ?
C011 C003 C034 124.4(3) . . ?
C027 O1 C070 117.7(3) . . ?
C047 C004 C024 118.5(3) . . ?
C047 C004 C022 122.3(2) . . ?
C024 C004 C022 119.2(2) . . ?
C021 C005 C031 118.1(3) . . ?
C021 C005 C036 120.3(2) . . ?
C031 C005 C036 121.5(3) . . ?
C051 C006 C029 118.2(3) . . ?
C051 C006 C001 122.0(3) . . ?
C029 C006 C001 119.7(2) . . ?
C052 O4 C076 119.0(3) . . ?
C033 C007 C019 118.3(3) . . ?
C033 C007 C014 122.5(2) . . ?
C019 C007 C014 119.1(3) . . ?
C002 C008 C009 123.0(3) . . ?
C002 C008 H008 118.5 . . ?
C009 C008 H008 118.5 . . ?
C008 C009 C003 117.2(2) . . ?
C008 C009 C013 123.9(3) . . ?
C003 C009 C013 118.9(2) . . ?
C064 C010 C025 121.1(3) . . ?
C064 C010 H010 119.5 . . ?
C025 C010 H010 119.5 . . ?
C036 C011 C003 120.1(3) . . ?
C036 C011 C025 119.0(2) . . ?
C003 C011 C025 120.6(2) . . ?
C026 C012 C028 118.3(3) . . ?
C026 C012 C017 117.8(3) . . ?
C028 C012 C017 123.6(3) . . ?
C060 C013 C020 119.1(2) . . ?
C060 C013 C009 121.6(3) . . ?
C020 C013 C009 118.8(3) . . ?
C017 C014 C001 119.1(3) . . ?
C017 C014 C007 117.7(2) . . ?
C001 C014 C007 123.1(3) . . ?
C066 C015 C040 117.4(3) . . ?
C066 C015 C023 121.0(3) . . ?
C040 C015 C023 121.6(3) . . ?
C055 C016 C032 118.0(3) . . ?
C055 C016 C002 123.1(3) . . ?
C032 C016 C002 118.8(3) . . ?
C030 C017 C014 118.1(3) . . ?
C030 C017 C012 121.4(3) . . ?
C014 C017 C012 119.7(3) . . ?
C054 C018 C034 118.2(3) . . ?
C054 C018 C020 122.7(3) . . ?
C034 C018 C020 118.9(3) . . ?
C049 C019 C007 118.2(3) . . ?
C049 C019 C026 122.0(3) . . ?
C007 C019 C026 119.1(3) . . ?
C027 C020 C013 118.4(3) . . ?
C027 C020 C018 123.2(3) . . ?
C013 C020 C018 118.4(2) . . ?
C005 C021 C044 120.9(3) . . ?
C005 C021 H021 119.5 . . ?
C044 C021 H021 119.5 . . ?
C001 C022 C023 120.0(3) . . ?
C001 C022 C004 119.7(2) . . ?
C023 C022 C004 120.3(2) . . ?
C030 C023 C022 118.8(3) . . ?
C030 C023 C015 119.1(3) . . ?
C022 C023 C015 122.1(3) . . ?
C041 C024 C004 120.8(3) . . ?
C041 C024 H024 119.6 . . ?
C004 C024 H024 119.6 . . ?
C046 C025 C010 117.6(3) . . ?
C046 C025 C011 118.8(3) . . ?
C010 C025 C011 123.5(2) . . ?
C012 C026 C052 118.5(3) . . ?
C012 C026 C019 118.4(3) . . ?
C052 C026 C019 122.8(3) . . ?
C058 C027 O1 121.6(3) . . ?
C058 C027 C020 120.7(3) . . ?
O1 C027 C020 117.7(3) . . ?
C069 C028 O2 122.9(3) . . ?
C069 C028 C012 120.1(3) . . ?
O2 C028 C012 116.9(3) . . ?
C072 C029 C006 121.2(3) . . ?
C072 C029 H029 119.4 . . ?
C006 C029 H029 119.4 . . ?
C023 C030 C017 123.3(3) . . ?
C023 C030 H030 118.4 . . ?
C017 C030 H030 118.4 . . ?
C067 C031 C005 120.8(3) . . ?
C067 C031 H031 119.6 . . ?
C005 C031 H031 119.6 . . ?
C016 C032 C045 120.1(3) . . ?
C016 C032 H032 120.0 . . ?
C045 C032 H032 120.0 . . ?
C056 C033 C007 122.0(3) . . ?
C056 C033 H033 119.0 . . ?
C007 C033 H033 119.0 . . ?
C050 C034 C018 117.5(3) . . ?
C050 C034 C003 121.1(2) . . ?
C018 C034 C003 120.2(3) . . ?
C054 C035 C038 119.9(3) . . ?
C054 C035 H035 120.0 . . ?
C038 C035 H035 120.0 . . ?
C011 C036 C002 118.7(2) . . ?
C011 C036 C005 121.8(2) . . ?
C002 C036 C005 119.5(2) . . ?
C061 C037 C047 120.0(3) . . ?
C061 C037 H037 120.0 . . ?
C047 C037 H037 120.0 . . ?
C050 C038 C035 119.1(3) . . ?
C050 C038 H038 120.5 . . ?
C035 C038 H038 120.5 . . ?
C048 C039 C064 119.7(3) . . ?
C048 C039 H039 120.1 . . ?
C064 C039 H039 120.1 . . ?
C042 C040 C015 121.0(3) . . ?
C042 C040 H040 119.5 . . ?
C015 C040 H040 119.5 . . ?
C061 C041 C024 120.1(3) . . ?
C061 C041 H041 120.0 . . ?
C024 C041 H041 120.0 . . ?
C075 C042 C040 120.2(4) . . ?
C075 C042 H042 119.9 . . ?
C040 C042 H042 119.9 . . ?
C049 C043 C056 120.0(3) . . ?
C049 C043 H043 120.0 . . ?
C056 C043 H043 120.0 . . ?
C057 C044 C021 119.9(3) . . ?
C057 C044 H044 120.1 . . ?
C021 C044 H044 120.1 . . ?
C068 C045 C032 120.7(3) . . ?
C068 C045 H045 119.6 . . ?
C032 C045 H045 119.6 . . ?
C048 C046 C025 121.0(3) . . ?
C048 C046 H046 119.5 . . ?
C025 C046 H046 119.5 . . ?
C004 C047 C037 120.6(3) . . ?
C004 C047 H047 119.7 . . ?
C037 C047 H047 119.7 . . ?
C039 C048 C046 120.3(3) . . ?
C039 C048 H048 119.9 . . ?
C046 C048 H048 119.9 . . ?
C043 C049 C019 121.8(3) . . ?
C043 C049 H049 119.1 . . ?
C019 C049 H049 119.1 . . ?
C038 C050 C034 123.0(3) . . ?
C038 C050 H050 118.5 . . ?
C034 C050 H050 118.5 . . ?
C006 C051 C059 120.4(3) . . ?
C006 C051 H051 119.8 . . ?
C059 C051 H051 119.8 . . ?
C071 C052 O4 123.0(3) . . ?
C071 C052 C026 120.2(3) . . ?
O4 C052 C026 116.8(3) . . ?
C060 C053 C058 120.6(3) . . ?
C060 C053 H053 119.7 . . ?
C058 C053 H053 119.7 . . ?
C035 C054 C018 122.3(3) . . ?
C035 C054 H054 118.9 . . ?
C018 C054 H054 118.9 . . ?
C016 C055 C062 121.5(3) . . ?
C016 C055 H055 119.2 . . ?
C062 C055 H055 119.2 . . ?
C033 C056 C043 119.4(3) . . ?
C033 C056 H056 120.3 . . ?
C043 C056 H056 120.3 . . ?
C067 C057 C044 120.0(3) . . ?
C067 C057 H057 120.0 . . ?
C044 C057 H057 120.0 . . ?
C027 C058 C053 120.8(3) . . ?
C027 C058 H058 119.6 . . ?
C053 C058 H058 119.6 . . ?
C073 C059 C051 119.6(3) . . ?
C073 C059 H059 120.2 . . ?
C051 C059 H059 120.2 . . ?
C053 C060 O3 121.3(3) . . ?
C053 C060 C013 120.5(3) . . ?
O3 C060 C013 118.2(2) . . ?
C041 C061 C037 120.0(3) . . ?
C041 C061 H061 120.0 . . ?
C037 C061 H061 120.0 . . ?
C068 C062 C055 119.8(3) . . ?
C068 C062 H062 120.1 . . ?
C055 C062 H062 120.1 . . ?
O3 C063 H06A 109.5 . . ?
O3 C063 H06B 109.5 . . ?
H06A C063 H06B 109.5 . . ?
O3 C063 H06C 109.5 . . ?
H06A C063 H06C 109.5 . . ?
H06B C063 H06C 109.5 . . ?
C039 C064 C010 120.3(3) . . ?
C039 C064 H064 119.8 . . ?
C010 C064 H064 119.8 . . ?
C075 C065 C066 120.2(4) . . ?
C075 C065 H065 119.9 . . ?
C066 C065 H065 119.9 . . ?
C065 C066 C015 121.4(3) . . ?
C065 C066 H066 119.3 . . ?
C015 C066 H066 119.3 . . ?
C057 C067 C031 120.3(3) . . ?
C057 C067 H067 119.8 . . ?
C031 C067 H067 119.8 . . ?
C045 C068 C062 119.8(3) . . ?
C045 C068 H068 120.1 . . ?
C062 C068 H068 120.1 . . ?
C028 C069 C071 120.7(3) . . ?
C028 C069 H069 119.7 . . ?
C071 C069 H069 119.7 . . ?
O1 C070 H07A 109.5 . . ?
O1 C070 H07B 109.5 . . ?
H07A C070 H07B 109.5 . . ?
O1 C070 H07C 109.5 . . ?
H07A C070 H07C 109.5 . . ?
H07B C070 H07C 109.5 . . ?
C052 C071 C069 120.3(3) . . ?
C052 C071 H071 119.8 . . ?
C069 C071 H071 119.8 . . ?
C029 C072 C073 120.1(4) . . ?
C029 C072 H072 119.9 . . ?
C073 C072 H072 119.9 . . ?
C072 C073 C059 120.4(4) . . ?
C072 C073 H073 119.8 . . ?
C059 C073 H073 119.8 . . ?
O2 C074 H07D 109.5 . . ?
O2 C074 H07E 109.5 . . ?
H07D C074 H07E 109.5 . . ?
O2 C074 H07F 109.5 . . ?
H07D C074 H07F 109.5 . . ?
H07E C074 H07F 109.5 . . ?
C065 C075 C042 119.8(4) . . ?
C065 C075 H075 120.1 . . ?
C042 C075 H075 120.1 . . ?
O4 C076 H07G 109.5 . . ?
O4 C076 H07H 109.5 . . ?
H07G C076 H07H 109.5 . . ?
O4 C076 H07I 109.5 . . ?
H07G C076 H07I 109.5 . . ?
H07H C076 H07I 109.5 . . ?

loop_
_geom_bond_atom_site_label_1
_geom_bond_atom_site_label_2
_geom_bond_distance
_geom_bond_site_symmetry_2
_geom_bond_publ_flag
C001 C022 1.406(4) . ?
C001 C014 1.424(4) . ?
C001 C006 1.492(4) . ?
O2 C028 1.379(4) . ?
O2 C074 1.430(4) . ?
C002 C008 1.371(4) . ?
C002 C036 1.426(4) . ?
C002 C016 1.492(4) . ?
O3 C060 1.367(4) . ?
O3 C063 1.415(4) . ?
C003 C009 1.414(4) . ?
C003 C011 1.426(4) . ?
C003 C034 1.473(4) . ?
O1 C027 1.372(4) . ?
O1 C070 1.449(4) . ?
C004 C047 1.381(4) . ?
C004 C024 1.381(4) . ?
C004 C022 1.500(4) . ?
C005 C021 1.382(4) . ?
C005 C031 1.391(4) . ?
C005 C036 1.498(4) . ?
C006 C051 1.386(4) . ?
C006 C029 1.394(4) . ?
O4 C052 1.367(4) . ?
O4 C076 1.414(4) . ?
C007 C033 1.410(4) . ?
C007 C019 1.417(4) . ?
C007 C014 1.471(4) . ?
C008 C009 1.399(4) . ?
C008 H008 0.9300 . ?
C009 C013 1.475(4) . ?
C010 C064 1.377(4) . ?
C010 C025 1.397(4) . ?
C010 H010 0.9300 . ?
C011 C036 1.403(4) . ?
C011 C025 1.500(4) . ?
C012 C026 1.408(4) . ?
C012 C028 1.422(4) . ?
C012 C017 1.485(4) . ?
C013 C060 1.422(4) . ?
C013 C020 1.424(4) . ?
C014 C017 1.416(4) . ?
C015 C066 1.388(4) . ?
C015 C040 1.395(4) . ?
C015 C023 1.497(4) . ?
C016 C055 1.380(4) . ?
C016 C032 1.394(4) . ?
C017 C030 1.408(4) . ?
C018 C054 1.404(4) . ?
C018 C034 1.413(4) . ?
C018 C020 1.472(4) . ?
C019 C049 1.396(4) . ?
C019 C026 1.471(4) . ?
C020 C027 1.416(4) . ?
C021 C044 1.387(4) . ?
C021 H021 0.9300 . ?
C022 C023 1.405(4) . ?
C023 C030 1.379(4) . ?
C024 C041 1.374(4) . ?
C024 H024 0.9300 . ?
C025 C046 1.387(4) . ?
C026 C052 1.425(4) . ?
C027 C058 1.376(5) . ?
C028 C069 1.370(4) . ?
C029 C072 1.371(5) . ?
C029 H029 0.9300 . ?
C030 H030 0.9300 . ?
C031 C067 1.379(4) . ?
C031 H031 0.9300 . ?
C032 C045 1.391(4) . ?
C032 H032 0.9300 . ?
C033 C056 1.366(4) . ?
C033 H033 0.9300 . ?
C034 C050 1.400(4) . ?
C035 C054 1.366(4) . ?
C035 C038 1.376(4) . ?
C035 H035 0.9300 . ?
C037 C061 1.368(5) . ?
C037 C047 1.379(4) . ?
C037 H037 0.9300 . ?
C038 C050 1.372(4) . ?
C038 H038 0.9300 . ?
C039 C048 1.372(5) . ?
C039 C064 1.372(5) . ?
C039 H039 0.9300 . ?
C040 C042 1.376(4) . ?
C040 H040 0.9300 . ?
C041 C061 1.367(5) . ?
C041 H041 0.9300 . ?
C042 C075 1.380(5) . ?
C042 H042 0.9300 . ?
C043 C049 1.378(5) . ?
C043 C056 1.386(5) . ?
C043 H043 0.9300 . ?
C044 C057 1.375(4) . ?
C044 H044 0.9300 . ?
C045 C068 1.365(5) . ?
C045 H045 0.9300 . ?
C046 C048 1.384(4) . ?
C046 H046 0.9300 . ?
C047 H047 0.9300 . ?
C048 H048 0.9300 . ?
C049 H049 0.9300 . ?
C050 H050 0.9300 . ?
C051 C059 1.398(5) . ?
C051 H051 0.9300 . ?
C052 C071 1.362(5) . ?
C053 C060 1.367(4) . ?
C053 C058 1.389(5) . ?
C053 H053 0.9300 . ?
C054 H054 0.9300 . ?
C055 C062 1.382(4) . ?
C055 H055 0.9300 . ?
C056 H056 0.9300 . ?
C057 C067 1.367(5) . ?
C057 H057 0.9300 . ?
C058 H058 0.9300 . ?
C059 C073 1.378(5) . ?
C059 H059 0.9300 . ?
C061 H061 0.9300 . ?
C062 C068 1.374(5) . ?
C062 H062 0.9300 . ?
C063 H06A 0.9600 . ?
C063 H06B 0.9600 . ?
C063 H06C 0.9600 . ?
C064 H064 0.9300 . ?
C065 C075 1.363(5) . ?
C065 C066 1.378(5) . ?
C065 H065 0.9300 . ?
C066 H066 0.9300 . ?
C067 H067 0.9300 . ?
C068 H068 0.9300 . ?
C069 C071 1.395(5) . ?
C069 H069 0.9300 . ?
C070 H07A 0.9600 . ?
C070 H07B 0.9600 . ?
C070 H07C 0.9600 . ?
C071 H071 0.9300 . ?
C072 C073 1.366(5) . ?
C072 H072 0.9300 . ?
C073 H073 0.9300 . ?
C074 H07D 0.9600 . ?
C074 H07E 0.9600 . ?
C074 H07F 0.9600 . ?
C075 H075 0.9300 . ?
C076 H07G 0.9600 . ?
C076 H07H 0.9600 . ?
C076 H07I 0.9600 . ?

loop_
_geom_torsion_atom_site_label_1
_geom_torsion_atom_site_label_2
_geom_torsion_atom_site_label_3
_geom_torsion_atom_site_label_4
_geom_torsion
_geom_torsion_site_symmetry_1
_geom_torsion_site_symmetry_2
_geom_torsion_site_symmetry_3
_geom_torsion_site_symmetry_4
_geom_torsion_publ_flag
C022 C001 C006 C051 64.9(3) . . . . ?
C014 C001 C006 C051 -119.7(3) . . . . ?
C022 C001 C006 C029 -113.5(3) . . . . ?
C014 C001 C006 C029 61.9(4) . . . . ?
C036 C002 C008 C009 5.7(4) . . . . ?
C016 C002 C008 C009 -177.2(3) . . . . ?
C002 C008 C009 C003 11.2(4) . . . . ?
C002 C008 C009 C013 -166.1(3) . . . . ?
C011 C003 C009 C008 -21.0(4) . . . . ?
C034 C003 C009 C008 152.4(3) . . . . ?
C011 C003 C009 C013 156.4(3) . . . . ?
C034 C003 C009 C013 -30.2(4) . . . . ?
C009 C003 C011 C036 14.6(4) . . . . ?
C034 C003 C011 C036 -158.3(3) . . . . ?
C009 C003 C011 C025 -159.2(3) . . . . ?
C034 C003 C011 C025 27.9(4) . . . . ?
C008 C009 C013 C060 23.6(4) . . . . ?
C003 C009 C013 C060 -153.7(3) . . . . ?
C008 C009 C013 C020 -164.3(3) . . . . ?
C003 C009 C013 C020 18.4(4) . . . . ?
C022 C001 C014 C017 2.2(4) . . . . ?
C006 C001 C014 C017 -173.0(2) . . . . ?
C022 C001 C014 C007 -178.2(2) . . . . ?
C006 C001 C014 C007 6.6(4) . . . . ?
C033 C007 C014 C017 -151.4(3) . . . . ?
C019 C007 C014 C017 24.8(4) . . . . ?
C033 C007 C014 C001 29.0(4) . . . . ?
C019 C007 C014 C001 -154.9(3) . . . . ?
C008 C002 C016 C055 -114.8(3) . . . . ?
C036 C002 C016 C055 62.2(4) . . . . ?
C008 C002 C016 C032 64.0(4) . . . . ?
C036 C002 C016 C032 -119.0(3) . . . . ?
C001 C014 C017 C030 -3.1(4) . . . . ?
C007 C014 C017 C030 177.3(2) . . . . ?
C001 C014 C017 C012 167.7(2) . . . . ?
C007 C014 C017 C012 -12.0(3) . . . . ?
C026 C012 C017 C030 156.3(3) . . . . ?
C028 C012 C017 C030 -17.2(4) . . . . ?
C026 C012 C017 C014 -14.1(4) . . . . ?
C028 C012 C017 C014 172.4(3) . . . . ?
C033 C007 C019 C049 -5.4(4) . . . . ?
C014 C007 C019 C049 178.3(3) . . . . ?
C033 C007 C019 C026 164.9(3) . . . . ?
C014 C007 C019 C026 -11.4(4) . . . . ?
C060 C013 C020 C027 -0.6(4) . . . . ?
C009 C013 C020 C027 -172.9(3) . . . . ?
C060 C013 C020 C018 179.8(3) . . . . ?
C009 C013 C020 C018 7.5(4) . . . . ?
C054 C018 C020 C027 -24.4(4) . . . . ?
C034 C018 C020 C027 159.4(3) . . . . ?
C054 C018 C020 C013 155.2(3) . . . . ?
C034 C018 C020 C013 -21.0(4) . . . . ?
C031 C005 C021 C044 -0.8(4) . . . . ?
C036 C005 C021 C044 175.7(3) . . . . ?
C014 C001 C022 C023 0.1(4) . . . . ?
C006 C001 C022 C023 175.5(2) . . . . ?
C014 C001 C022 C004 179.7(2) . . . . ?
C006 C001 C022 C004 -4.9(3) . . . . ?
C047 C004 C022 C001 76.5(3) . . . . ?
C024 C004 C022 C001 -103.1(3) . . . . ?
C047 C004 C022 C023 -103.9(3) . . . . ?
C024 C004 C022 C023 76.5(3) . . . . ?
C001 C022 C023 C030 -1.4(4) . . . . ?
C004 C022 C023 C030 179.1(2) . . . . ?
C001 C022 C023 C015 -177.8(2) . . . . ?
C004 C022 C023 C015 2.6(4) . . . . ?
C066 C015 C023 C030 54.6(4) . . . . ?
C040 C015 C023 C030 -124.0(3) . . . . ?
C066 C015 C023 C022 -129.0(3) . . . . ?
C040 C015 C023 C022 52.4(4) . . . . ?
C047 C004 C024 C041 -2.1(5) . . . . ?
C022 C004 C024 C041 177.5(3) . . . . ?
C064 C010 C025 C046 -0.6(4) . . . . ?
C064 C010 C025 C011 -177.4(3) . . . . ?
C036 C011 C025 C046 -120.3(3) . . . . ?
C003 C011 C025 C046 53.6(4) . . . . ?
C036 C011 C025 C010 56.4(4) . . . . ?
C003 C011 C025 C010 -129.7(3) . . . . ?
C028 C012 C026 C052 16.2(4) . . . . ?
C017 C012 C026 C052 -157.6(3) . . . . ?
C028 C012 C026 C019 -158.5(3) . . . . ?
C017 C012 C026 C019 27.6(4) . . . . ?
C049 C019 C026 C012 154.9(3) . . . . ?
C007 C019 C026 C012 -15.1(4) . . . . ?
C049 C019 C026 C052 -19.6(4) . . . . ?
C007 C019 C026 C052 170.4(3) . . . . ?
C070 O1 C027 C058 -17.8(5) . . . . ?
C070 O1 C027 C020 164.3(3) . . . . ?
C013 C020 C027 C058 0.5(5) . . . . ?
C018 C020 C027 C058 -180.0(3) . . . . ?
C013 C020 C027 O1 178.4(3) . . . . ?
C018 C020 C027 O1 -2.0(4) . . . . ?
C074 O2 C028 C069 -4.3(4) . . . . ?
C074 O2 C028 C012 176.7(3) . . . . ?
C026 C012 C028 C069 -10.3(4) . . . . ?
C017 C012 C028 C069 163.2(3) . . . . ?
C026 C012 C028 O2 168.8(3) . . . . ?
C017 C012 C028 O2 -17.7(4) . . . . ?
C051 C006 C029 C072 0.4(4) . . . . ?
C001 C006 C029 C072 178.9(3) . . . . ?
C022 C023 C030 C017 0.4(4) . . . . ?
C015 C023 C030 C017 176.9(2) . . . . ?
C014 C017 C030 C023 1.9(4) . . . . ?
C012 C017 C030 C023 -168.7(3) . . . . ?
C021 C005 C031 C067 0.6(5) . . . . ?
C036 C005 C031 C067 -175.9(3) . . . . ?
C055 C016 C032 C045 -1.0(5) . . . . ?
C002 C016 C032 C045 -179.9(3) . . . . ?
C019 C007 C033 C056 4.6(4) . . . . ?
C014 C007 C033 C056 -179.2(3) . . . . ?
C054 C018 C034 C050 0.7(4) . . . . ?
C020 C018 C034 C050 177.0(2) . . . . ?
C054 C018 C034 C003 -167.4(3) . . . . ?
C020 C018 C034 C003 8.9(4) . . . . ?
C009 C003 C034 C050 -151.0(3) . . . . ?
C011 C003 C034 C050 21.9(4) . . . . ?
C009 C003 C034 C018 16.6(4) . . . . ?
C011 C003 C034 C018 -170.4(3) . . . . ?
C003 C011 C036 C002 2.3(4) . . . . ?
C025 C011 C036 C002 176.2(3) . . . . ?
C003 C011 C036 C005 -175.2(3) . . . . ?
C025 C011 C036 C005 -1.2(4) . . . . ?
C008 C002 C036 C011 -12.5(4) . . . . ?
C016 C002 C036 C011 170.6(3) . . . . ?
C008 C002 C036 C005 165.0(3) . . . . ?
C016 C002 C036 C005 -11.9(4) . . . . ?
C021 C005 C036 C011 66.7(4) . . . . ?
C031 C005 C036 C011 -116.9(3) . . . . ?
C021 C005 C036 C002 -110.8(3) . . . . ?
C031 C005 C036 C002 65.6(4) . . . . ?
C054 C035 C038 C050 0.1(5) . . . . ?
C066 C015 C040 C042 -1.0(4) . . . . ?
C023 C015 C040 C042 177.6(3) . . . . ?
C004 C024 C041 C061 1.5(5) . . . . ?
C015 C040 C042 C075 0.9(5) . . . . ?
C005 C021 C044 C057 0.4(5) . . . . ?
C016 C032 C045 C068 0.4(5) . . . . ?
C010 C025 C046 C048 1.0(4) . . . . ?
C011 C025 C046 C048 177.9(3) . . . . ?
C024 C004 C047 C037 1.1(5) . . . . ?
C022 C004 C047 C037 -178.5(3) . . . . ?
C061 C037 C047 C004 0.5(5) . . . . ?
C064 C039 C048 C046 0.1(5) . . . . ?
C025 C046 C048 C039 -0.8(5) . . . . ?
C056 C043 C049 C019 2.9(5) . . . . ?
C007 C019 C049 C043 1.8(5) . . . . ?
C026 C019 C049 C043 -168.3(3) . . . . ?
C035 C038 C050 C034 0.3(5) . . . . ?
C018 C034 C050 C038 -0.7(4) . . . . ?
C003 C034 C050 C038 167.3(3) . . . . ?
C029 C006 C051 C059 0.5(4) . . . . ?
C001 C006 C051 C059 -177.9(3) . . . . ?
C076 O4 C052 C071 6.2(5) . . . . ?
C076 O4 C052 C026 -172.0(3) . . . . ?
C012 C026 C052 C071 -11.4(5) . . . . ?
C019 C026 C052 C071 163.1(3) . . . . ?
C012 C026 C052 O4 166.9(3) . . . . ?
C019 C026 C052 O4 -18.6(4) . . . . ?
C038 C035 C054 C018 -0.1(5) . . . . ?
C034 C018 C054 C035 -0.3(4) . . . . ?
C020 C018 C054 C035 -176.5(3) . . . . ?
C032 C016 C055 C062 1.2(5) . . . . ?
C002 C016 C055 C062 -180.0(3) . . . . ?
C007 C033 C056 C043 0.0(5) . . . . ?
C049 C043 C056 C033 -3.8(5) . . . . ?
C021 C044 C057 C067 0.1(5) . . . . ?
O1 C027 C058 C053 -178.6(3) . . . . ?
C020 C027 C058 C053 -0.7(5) . . . . ?
C060 C053 C058 C027 1.2(6) . . . . ?
C006 C051 C059 C073 -0.9(5) . . . . ?
C058 C053 C060 O3 177.1(3) . . . . ?
C058 C053 C060 C013 -1.3(5) . . . . ?
C063 O3 C060 C053 -19.8(5) . . . . ?
C063 O3 C060 C013 158.6(3) . . . . ?
C020 C013 C060 C053 1.0(5) . . . . ?
C009 C013 C060 C053 173.1(3) . . . . ?
C020 C013 C060 O3 -177.4(3) . . . . ?
C009 C013 C060 O3 -5.3(4) . . . . ?
C024 C041 C061 C037 0.1(6) . . . . ?
C047 C037 C061 C041 -1.1(5) . . . . ?
C016 C055 C062 C068 -0.9(5) . . . . ?
C048 C039 C064 C010 0.3(5) . . . . ?
C025 C010 C064 C039 0.0(5) . . . . ?
C075 C065 C066 C015 1.3(5) . . . . ?
C040 C015 C066 C065 -0.1(5) . . . . ?
C023 C015 C066 C065 -178.7(3) . . . . ?
C044 C057 C067 C031 -0.3(5) . . . . ?
C005 C031 C067 C057 0.0(5) . . . . ?
C032 C045 C068 C062 0.0(5) . . . . ?
C055 C062 C068 C045 0.2(5) . . . . ?
O2 C028 C069 C071 180.0(3) . . . . ?
C012 C028 C069 C071 -1.1(5) . . . . ?
O4 C052 C071 C069 -178.1(3) . . . . ?
C026 C052 C071 C069 0.1(5) . . . . ?
C028 C069 C071 C052 6.3(5) . . . . ?
C006 C029 C072 C073 -1.1(5) . . . . ?
C029 C072 C073 C059 0.7(5) . . . . ?
C051 C059 C073 C072 0.3(5) . . . . ?
C066 C065 C075 C042 -1.5(5) . . . . ?
C040 C042 C075 C065 0.4(5) . . . . ?
